data_1534193
loop_
_publ_author_name
'Babel, D.'
'Ruedorff, W.'
'Tschoepp, R.'

_publ_section_title
;
 Erdalkaliiridium(IV) - oxide: Struktur von Dicalciumiridium(IV) - oxid,
 Ca2 Ir O4
;
_journal_name_full 'Zeitschrift fuer Anorganische und Allgemeine Chemie'
_journal_page_first 282
_journal_page_last 288
_journal_volume 347
_journal_year 1966
_chemical_formula_sum 'Ca2 Ir O4'
_space_group_IT_number 189
_symmetry_space_group_name_Hall 'P -6 -2'
_symmetry_space_group_name_H-M 'P -6 2 m'
_cell_angle_alpha 90
_cell_angle_beta 90
_cell_angle_gamma 120
_cell_formula_units_Z 3
_cell_length_a 9.423
_cell_length_b 9.423
_cell_length_c 3.195
_cell_volume 245.686
_citation_journal_id_ASTM ZAACAB
_cod_data_source_file Babel_ZAACAB_1966_763.cif
_cod_data_source_block Ca2Ir1O4
_cod_original_cell_volume 245.6857
_cod_original_formula_sum 'Ca2 Ir1 O4'
_cod_database_code 1534193

loop_
_symmetry_equiv_pos_as_xyz
x,y,z
-x+y,-x,-z
-y,x-y,z
x,y,-z
-x+y,-x,z
-y,x-y,-z
y,x,z
x-y,-y,-z
-x,-x+y,z
y,x,-z
x-y,-y,z
-x,-x+y,-z

loop_
_atom_site_label
_atom_site_type_symbol
_atom_site_fract_x
_atom_site_fract_y
_atom_site_fract_z
_atom_site_occupancy
_atom_site_U_iso_or_equiv
O2 O-2 0.4549 0 0.5 1 0.0
Ir1 Ir+4 0.3258 0 0 1 0.0
Ca1 Ca+2 0 0 0 1 0.0
Ca2 Ca+2 0.3333 0.6666 0.5 1 0.0
O1 O-2 0.1913 0 0.5 1 0.0
O3 O-2 0.4531 0.242 0 1 0.0
Ca3 Ca+2 0.7087 0 0.5 1 0.0
